data_2107392
loop_
_publ_author_name
'Braun, H.F.'
'Braun, R.M.'
'Yvon, K.'

_publ_section_title
;
 Sc5 T4 Si10 (T= Co, Rh, Ir) and Y5 T4 Ge10 (T= Os, Ir) with a new
 tetragonal structure type
;
_journal_name_full 'Acta Crystallographica B (24,1968-38,1982)'
_journal_page_first 2397
_journal_page_last 2399
_journal_volume 36
_journal_year 1980
_chemical_formula_sum 'Co4 Sc5 Si10'
_chemical_name_systematic 'Sc5 Co4 Si10'
_space_group_IT_number 127
_symmetry_space_group_name_Hall '-P 4 2ab'
_symmetry_space_group_name_H-M 'P 4/m b m'
_cell_angle_alpha 90
_cell_angle_beta 90
_cell_angle_gamma 90
_cell_formula_units_Z 2
_cell_length_a 12.01
_cell_length_b 12.01
_cell_length_c 3.936
_cell_volume 567.729
_citation_journal_id_ASTM ACBCAR
_cod_data_source_file Braun_ACBCAR_1980_1742.cif
_cod_data_source_block Co4Sc5Si10
_cod_original_cell_volume 567.7291
_cod_database_code 2107392

loop_
_symmetry_equiv_pos_as_xyz
x,y,z
-y,x,z
-x,-y,z
y,-x,z
x+1/2,-y+1/2,-z
y+1/2,x+1/2,-z
-x+1/2,y+1/2,-z
-y+1/2,-x+1/2,-z
-x,-y,-z
y,-x,-z
x,y,-z
-y,x,-z
-x-1/2,y-1/2,z
-y-1/2,-x-1/2,z
x-1/2,-y-1/2,z
y-1/2,x-1/2,z

loop_
_atom_site_label
_atom_site_type_symbol
_atom_site_fract_x
_atom_site_fract_y
_atom_site_fract_z
_atom_site_occupancy
_atom_site_U_iso_or_equiv
Sc3 Sc 0.3882 0.8882 0.5 1 0.0
Co1 Co 0.254 0.524 0 1 0.0
Sc1 Sc 0 0 0 1 0.0
Sc2 Sc 0.1756 0.6756 0.5 1 0.0
Si3 Si 0.1638 0.0031 0.5 1 0.0
Si2 Si 0.1575 0.1985 0 1 0.0
Si1 Si 0.0679 0.5679 0 1 0.0
